data_4342724
loop_
_publ_author_name
'Scrase, Tom G.'
'O'Neill, Michael J'
'Peel, Andrew J.'
'Senior, Paul W.'
'Matthews, Peter D.'
'Shi, Heyao'
'Boss, Sally R.'
'Barker, Paul D.'

_publ_section_title
;
 Selective Lability of Ruthenium(II) Arene Amino Acid Complexes.
;
_journal_issue 7
_journal_name_full 'Inorganic chemistry'
_journal_page_first 3118
_journal_page_last 3124
_journal_paper_doi 10.1021/ic502051y
_journal_volume 54
_journal_year 2015
_chemical_absolute_configuration
;
 Flack parameter 0.015(15)
;
_chemical_formula_moiety 'C12 H20 Cl N2 O2 Ru 1+, F6 Sb 1-'
_chemical_formula_sum 'C12 H20 Cl F6 N2 O2 Ru Sb'
_chemical_formula_weight 596.57
_chemical_name_systematic
; 
 ? 
;
_space_group_IT_number 4
_symmetry_cell_setting monoclinic
_symmetry_space_group_name_Hall 'P 2yb'
_symmetry_space_group_name_H-M 'P 1 21 1'
_atom_sites_solution_hydrogens geom
_atom_sites_solution_primary direct
_atom_sites_solution_secondary difmap
_audit_creation_method SHELXL-97
_cell_angle_alpha 90.00
_cell_angle_beta 112.474(1)
_cell_angle_gamma 90.00
_cell_formula_units_Z 2
_cell_length_a 8.7075(2)
_cell_length_b 10.1328(2)
_cell_length_c 11.1132(2)
_cell_measurement_reflns_used 6040
_cell_measurement_temperature 250(2)
_cell_measurement_theta_max 34.97
_cell_measurement_theta_min 1.00
_cell_volume 906.06(3)
_computing_cell_refinement 'HKL Scalepack (Otwinowski & Minor 1997)'
_computing_data_collection 'Collect (Nonius B.V. 1998)'
_computing_data_reduction
;
 HKL Denzo and Scalepack (Otwinowski & Minor 1997)
;
_computing_publication_material 'SHELXL-97 (Sheldrick 1997)'
_computing_structure_refinement 'SHELXL-97 (Sheldrick 1997)'
_computing_structure_solution 'SIR-92 (Altomare et al. 1994)'
_diffrn_ambient_temperature 250(2)
_diffrn_measured_fraction_theta_full 0.987
_diffrn_measured_fraction_theta_max 0.987
_diffrn_measurement_device_type 'Nonius Kappa CCD'
_diffrn_measurement_method 'Thin slice \w and \f scans'
_diffrn_radiation_source 'fine-focus sealed tube'
_diffrn_radiation_type MoK\a
_diffrn_radiation_wavelength 0.71073
_diffrn_reflns_av_R_equivalents 0.0362
_diffrn_reflns_av_sigmaI/netI 0.0490
_diffrn_reflns_limit_h_max 12
_diffrn_reflns_limit_h_min -13
_diffrn_reflns_limit_k_max 16
_diffrn_reflns_limit_k_min -16
_diffrn_reflns_limit_l_max 17
_diffrn_reflns_limit_l_min -8
_diffrn_reflns_number 10489
_diffrn_reflns_theta_full 34.88
_diffrn_reflns_theta_max 34.88
_diffrn_reflns_theta_min 3.77
_exptl_absorpt_coefficient_mu 2.539
_exptl_absorpt_correction_T_max 0.890
_exptl_absorpt_correction_T_min 0.741
_exptl_absorpt_correction_type multi-scan
_exptl_absorpt_process_details
;
multi-scan from symmetry-related measurements 
 Sortav (Blessing 1995)
;
_exptl_crystal_colour orange
_exptl_crystal_density_diffrn 2.187
_exptl_crystal_density_method 'not measured'
_exptl_crystal_description block
_exptl_crystal_F_000 576
_exptl_crystal_size_max 0.25
_exptl_crystal_size_mid 0.10
_exptl_crystal_size_min 0.03
_refine_diff_density_max 0.452
_refine_diff_density_min -1.152
_refine_diff_density_rms 0.113
_refine_ls_abs_structure_details 'Flack H D (1983), Acta Cryst. A39, 876-881'
_refine_ls_abs_structure_Flack 0.015(15)
_refine_ls_extinction_method none
_refine_ls_goodness_of_fit_ref 0.971
_refine_ls_hydrogen_treatment constr
_refine_ls_matrix_type full
_refine_ls_number_parameters 227
_refine_ls_number_reflns 7041
_refine_ls_number_restraints 1
_refine_ls_restrained_S_all 0.971
_refine_ls_R_factor_all 0.0387
_refine_ls_R_factor_gt 0.0309
_refine_ls_shift/su_max 0.001
_refine_ls_shift/su_mean 0.000
_refine_ls_structure_factor_coef Fsqd
_refine_ls_weighting_details 'calc w=1/[\s^2^(Fo^2^)+(0.0367P)^2^+0.0000P] where P=(Fo^2^+2Fc^2^)/3'
_refine_ls_weighting_scheme calc
_refine_ls_wR_factor_gt 0.0731
_refine_ls_wR_factor_ref 0.0750
_reflns_number_gt 5890
_reflns_number_total 7041
_reflns_threshold_expression >2sigma(I)
_cod_data_source_file ic502051y_si_002.cif
_cod_data_source_block 8SbF6
_cod_depositor_comments 'Adding full bibliography for 4342719--4342724.cif.'
_cod_original_sg_symbol_H-M P2(1)
_cod_database_code 4342724

loop_
_symmetry_equiv_pos_as_xyz
'x, y, z'
'-x, y+1/2, -z'

loop_
_atom_site_label
_atom_site_type_symbol
_atom_site_fract_x
_atom_site_fract_y
_atom_site_fract_z
_atom_site_U_iso_or_equiv
_atom_site_adp_type
_atom_site_occupancy
_atom_site_symmetry_multiplicity
_atom_site_calc_flag
_atom_site_refinement_flags
Ru1 Ru 0.32057(2) 0.984354(16) 0.441069(18) 0.02807(5) Uani 1 1 d .
Cl1 Cl 0.51429(10) 1.05843(7) 0.64988(7) 0.03752(15) Uani 1 1 d .
O1 O 0.4361(3) 1.11850(19) 0.3611(2) 0.0348(4) Uani 1 1 d .
O2 O 0.6392(3) 1.1520(2) 0.2908(3) 0.0448(5) Uani 1 1 d .
N1 N 0.5294(3) 0.8725(2) 0.4463(2) 0.0331(5) Uani 1 1 d .
H1A H 0.5899 0.8488 0.5301 0.040 Uiso 1 1 calc R
H1B H 0.4929 0.7973 0.3993 0.040 Uiso 1 1 calc R
N2 N 0.6177(4) 0.8132(3) -0.1352(3) 0.0422(6) Uani 1 1 d .
H2A H 0.7052 0.7578 -0.1089 0.051 Uiso 1 1 calc R
H2B H 0.6334 0.8762 -0.1865 0.051 Uiso 1 1 calc R
H2C H 0.5245 0.7678 -0.1801 0.051 Uiso 1 1 calc R
C1 C 0.1131(4) 1.0166(4) 0.5015(4) 0.0470(8) Uani 1 1 d .
H1 H 0.1079 1.0627 0.5733 0.056 Uiso 1 1 calc R
C2 C 0.1546(5) 0.8811(4) 0.5135(4) 0.0448(8) Uani 1 1 d .
H2 H 0.1763 0.8372 0.5928 0.054 Uiso 1 1 calc R
C3 C 0.1632(5) 0.8128(3) 0.4076(4) 0.0484(8) Uani 1 1 d .
H3 H 0.1923 0.7230 0.4159 0.058 Uiso 1 1 calc R
C4 C 0.1281(5) 0.8784(5) 0.2868(4) 0.0529(9) Uani 1 1 d .
H4 H 0.1311 0.8317 0.2146 0.063 Uiso 1 1 calc R
C5 C 0.0892(4) 1.0129(4) 0.2764(4) 0.0513(9) Uani 1 1 d .
H5 H 0.0691 1.0572 0.1975 0.062 Uiso 1 1 calc R
C6 C 0.0797(4) 1.0829(4) 0.3834(4) 0.0502(9) Uani 1 1 d .
H6 H 0.0512 1.1729 0.3755 0.060 Uiso 1 1 calc R
C7 C 0.5675(4) 1.0809(3) 0.3443(3) 0.0319(5) Uani 1 1 d .
C8 C 0.6398(3) 0.9450(3) 0.3938(3) 0.0307(5) Uani 1 1 d .
H8 H 0.7490 0.9577 0.4658 0.037 Uiso 1 1 calc R
C9 C 0.6677(4) 0.8680(3) 0.2850(3) 0.0337(6) Uani 1 1 d .
H9A H 0.7450 0.9176 0.2572 0.040 Uiso 1 1 calc R
H9B H 0.7199 0.7833 0.3200 0.040 Uiso 1 1 calc R
C10 C 0.5090(4) 0.8423(3) 0.1670(3) 0.0350(6) Uani 1 1 d .
H10A H 0.4513 0.9264 0.1370 0.042 Uiso 1 1 calc R
H10B H 0.4360 0.7856 0.1931 0.042 Uiso 1 1 calc R
C11 C 0.5387(4) 0.7769(3) 0.0537(3) 0.0359(6) Uani 1 1 d .
H11A H 0.6204 0.7059 0.0872 0.043 Uiso 1 1 calc R
H11B H 0.4347 0.7378 -0.0063 0.043 Uiso 1 1 calc R
C12 C 0.6014(5) 0.8758(3) -0.0194(3) 0.0430(7) Uani 1 1 d .
H12A H 0.5239 0.9502 -0.0475 0.052 Uiso 1 1 calc R
H12B H 0.7097 0.9100 0.0387 0.052 Uiso 1 1 calc R
Sb1 Sb 0.03756(2) 0.969777(18) -0.133584(17) 0.03807(6) Uani 1 1 d .
F1 F -0.1356(3) 1.0475(3) -0.1008(3) 0.0788(9) Uani 1 1 d .
F2 F 0.0264(6) 0.8270(3) -0.0339(3) 0.1097(13) Uani 1 1 d .
F3 F -0.1156(4) 0.8882(3) -0.2810(3) 0.0876(10) Uani 1 1 d .
F4 F 0.1898(3) 1.0544(3) 0.0144(2) 0.0606(6) Uani 1 1 d .
F5 F 0.0463(5) 1.1130(3) -0.2341(3) 0.0828(9) Uani 1 1 d .
F6 F 0.2091(4) 0.8921(4) -0.1683(3) 0.0851(10) Uani 1 1 d .

loop_
_atom_site_aniso_label
_atom_site_aniso_U_11
_atom_site_aniso_U_22
_atom_site_aniso_U_33
_atom_site_aniso_U_23
_atom_site_aniso_U_13
_atom_site_aniso_U_12
Ru1 0.03420(9) 0.02637(8) 0.02574(8) 0.00151(8) 0.01382(7) -0.00127(8)
Cl1 0.0486(4) 0.0315(3) 0.0301(3) -0.0037(2) 0.0124(3) -0.0011(3)
O1 0.0428(12) 0.0294(9) 0.0387(12) 0.0066(8) 0.0229(10) 0.0014(8)
O2 0.0562(15) 0.0364(11) 0.0516(14) 0.0075(10) 0.0316(13) -0.0045(10)
N1 0.0479(14) 0.0262(10) 0.0309(12) 0.0037(9) 0.0214(11) 0.0038(9)
N2 0.0550(16) 0.0462(14) 0.0306(13) -0.0028(11) 0.0221(13) -0.0023(12)
C1 0.0403(16) 0.062(2) 0.0463(19) -0.0032(15) 0.0251(15) -0.0053(14)
C2 0.0388(17) 0.0513(18) 0.0437(18) 0.0108(15) 0.0152(15) -0.0135(14)
C3 0.0481(19) 0.0368(15) 0.057(2) 0.0016(14) 0.0167(17) -0.0097(13)
C4 0.049(2) 0.067(2) 0.0385(18) -0.0109(17) 0.0123(17) -0.0155(18)
C5 0.0392(16) 0.071(3) 0.0391(17) 0.0186(16) 0.0105(14) -0.0043(15)
C6 0.0385(17) 0.0456(17) 0.071(3) 0.0105(17) 0.0262(18) 0.0051(14)
C7 0.0392(14) 0.0304(12) 0.0272(13) -0.0004(10) 0.0138(12) -0.0041(10)
C8 0.0344(12) 0.0315(11) 0.0277(12) 0.0025(9) 0.0137(10) 0.0024(10)
C9 0.0396(15) 0.0364(13) 0.0292(13) 0.0017(10) 0.0177(12) 0.0052(11)
C10 0.0407(15) 0.0391(13) 0.0286(13) 0.0023(11) 0.0172(12) 0.0039(12)
C11 0.0458(16) 0.0330(12) 0.0296(14) -0.0011(10) 0.0153(13) 0.0005(12)
C12 0.060(2) 0.0409(15) 0.0361(16) -0.0099(12) 0.0268(16) -0.0100(14)
Sb1 0.04178(10) 0.04056(11) 0.02970(9) 0.00183(8) 0.01125(7) 0.00222(9)
F1 0.0445(12) 0.116(2) 0.0792(19) -0.0421(19) 0.0272(14) -0.0110(14)
F2 0.187(4) 0.0618(17) 0.082(2) 0.0183(15) 0.054(3) -0.028(2)
F3 0.0771(18) 0.096(2) 0.0646(17) -0.0414(17) -0.0017(15) 0.0104(17)
F4 0.0521(12) 0.0691(15) 0.0482(13) -0.0111(12) 0.0054(11) -0.0055(11)
F5 0.120(2) 0.0700(17) 0.0676(18) 0.0343(15) 0.0460(19) 0.0207(17)
F6 0.0715(17) 0.112(3) 0.0702(18) -0.0032(17) 0.0250(15) 0.0459(17)

loop_
_atom_type_symbol
_atom_type_description
_atom_type_scat_dispersion_real
_atom_type_scat_dispersion_imag
_atom_type_scat_source
C C 0.0033 0.0016 'International Tables Vol C Tables 4.2.6.8 and 6.1.1.4'
H H 0.0000 0.0000 'International Tables Vol C Tables 4.2.6.8 and 6.1.1.4'
Ru Ru -1.2594 0.8363 'International Tables Vol C Tables 4.2.6.8 and 6.1.1.4'
Sb Sb -0.5866 1.5461 'International Tables Vol C Tables 4.2.6.8 and 6.1.1.4'
F F 0.0171 0.0103 'International Tables Vol C Tables 4.2.6.8 and 6.1.1.4'
O O 0.0106 0.0060 'International Tables Vol C Tables 4.2.6.8 and 6.1.1.4'
N N 0.0061 0.0033 'International Tables Vol C Tables 4.2.6.8 and 6.1.1.4'
Cl Cl 0.1484 0.1585 'International Tables Vol C Tables 4.2.6.8 and 6.1.1.4'

loop_
_geom_angle_atom_site_label_1
_geom_angle_atom_site_label_2
_geom_angle_atom_site_label_3
_geom_angle
O1 Ru1 N1 79.15(9)
O1 Ru1 C3 146.27(13)
N1 Ru1 C3 93.20(12)
O1 Ru1 C5 89.84(11)
N1 Ru1 C5 127.28(13)
C3 Ru1 C5 68.67(15)
O1 Ru1 C4 109.83(13)
N1 Ru1 C4 98.75(15)
C3 Ru1 C4 38.39(16)
C5 Ru1 C4 37.69(18)
O1 Ru1 C2 166.17(13)
N1 Ru1 C2 114.63(13)
C3 Ru1 C2 37.51(15)
C5 Ru1 C2 80.86(14)
C4 Ru1 C2 68.40(15)
O1 Ru1 C1 128.78(12)
N1 Ru1 C1 150.85(13)
C3 Ru1 C1 68.10(15)
C5 Ru1 C1 68.08(15)
C4 Ru1 C1 80.62(15)
C2 Ru1 C1 37.89(16)
O1 Ru1 C6 98.20(11)
N1 Ru1 C6 165.22(14)
C3 Ru1 C6 80.91(15)
C5 Ru1 C6 37.95(16)
C4 Ru1 C6 68.27(18)
C2 Ru1 C6 68.21(15)
C1 Ru1 C6 37.47(14)
O1 Ru1 Cl1 86.17(7)
N1 Ru1 Cl1 82.12(7)
C3 Ru1 Cl1 125.63(11)
C5 Ru1 Cl1 148.95(13)
C4 Ru1 Cl1 163.90(12)
C2 Ru1 Cl1 96.51(10)
C1 Ru1 Cl1 90.80(10)
C6 Ru1 Cl1 112.35(12)
C7 O1 Ru1 118.09(18)
C8 N1 Ru1 113.51(17)
C8 N1 H1A 108.9
Ru1 N1 H1A 108.9
C8 N1 H1B 108.9
Ru1 N1 H1B 108.9
H1A N1 H1B 107.7
C12 N2 H2A 109.5
C12 N2 H2B 109.5
H2A N2 H2B 109.5
C12 N2 H2C 109.5
H2A N2 H2C 109.5
H2B N2 H2C 109.5
C6 C1 C2 120.5(4)
C6 C1 Ru1 71.54(19)
C2 C1 Ru1 70.8(2)
C6 C1 H1 119.8
C2 C1 H1 119.8
Ru1 C1 H1 130.6
C3 C2 C1 119.9(3)
C3 C2 Ru1 70.58(19)
C1 C2 Ru1 71.31(19)
C3 C2 H2 120.1
C1 C2 H2 120.1
Ru1 C2 H2 130.7
C2 C3 C4 120.3(3)
C2 C3 Ru1 71.91(19)
C4 C3 Ru1 71.3(2)
C2 C3 H3 119.8
C4 C3 H3 119.8
Ru1 C3 H3 129.3
C5 C4 C3 119.4(4)
C5 C4 Ru1 70.9(2)
C3 C4 Ru1 70.3(2)
C5 C4 H4 120.3
C3 C4 H4 120.3
Ru1 C4 H4 131.2
C4 C5 C6 120.6(4)
C4 C5 Ru1 71.4(2)
C6 C5 Ru1 72.0(2)
C4 C5 H5 119.7
C6 C5 H5 119.7
Ru1 C5 H5 129.4
C1 C6 C5 119.3(4)
C1 C6 Ru1 71.0(2)
C5 C6 Ru1 70.1(2)
C1 C6 H6 120.4
C5 C6 H6 120.4
Ru1 C6 H6 131.2
O2 C7 O1 122.4(3)
O2 C7 C8 118.8(3)
O1 C7 C8 118.8(2)
N1 C8 C7 110.3(2)
N1 C8 C9 112.2(2)
C7 C8 C9 110.0(2)
N1 C8 H8 108.1
C7 C8 H8 108.1
C9 C8 H8 108.1
C10 C9 C8 113.7(2)
C10 C9 H9A 108.8
C8 C9 H9A 108.8
C10 C9 H9B 108.8
C8 C9 H9B 108.8
H9A C9 H9B 107.7
C9 C10 C11 113.6(2)
C9 C10 H10A 108.8
C11 C10 H10A 108.8
C9 C10 H10B 108.8
C11 C10 H10B 108.8
H10A C10 H10B 107.7
C12 C11 C10 111.3(2)
C12 C11 H11A 109.4
C10 C11 H11A 109.4
C12 C11 H11B 109.4
C10 C11 H11B 109.4
H11A C11 H11B 108.0
N2 C12 C11 110.7(3)
N2 C12 H12A 109.5
C11 C12 H12A 109.5
N2 C12 H12B 109.5
C11 C12 H12B 109.5
H12A C12 H12B 108.1
F2 Sb1 F5 179.39(17)
F2 Sb1 F6 91.34(19)
F5 Sb1 F6 89.16(15)
F2 Sb1 F1 88.93(19)
F5 Sb1 F1 90.57(16)
F6 Sb1 F1 179.37(14)
F2 Sb1 F3 89.76(17)
F5 Sb1 F3 89.89(17)
F6 Sb1 F3 89.49(14)
F1 Sb1 F3 89.94(13)
F2 Sb1 F4 90.80(15)
F5 Sb1 F4 89.55(14)
F6 Sb1 F4 91.20(13)
F1 Sb1 F4 89.36(12)
F3 Sb1 F4 179.10(13)

loop_
_geom_bond_atom_site_label_1
_geom_bond_atom_site_label_2
_geom_bond_distance
Ru1 O1 2.0816(19)
Ru1 N1 2.125(2)
Ru1 C3 2.156(3)
Ru1 C5 2.162(4)
Ru1 C4 2.169(4)
Ru1 C2 2.173(3)
Ru1 C1 2.179(3)
Ru1 C6 2.186(4)
Ru1 Cl1 2.4085(8)
O1 C7 1.286(4)
O2 C7 1.243(4)
N1 C8 1.494(3)
N1 H1A 0.9100
N1 H1B 0.9100
N2 C12 1.489(4)
N2 H2A 0.9000
N2 H2B 0.9000
N2 H2C 0.9000
C1 C6 1.402(5)
C1 C2 1.413(6)
C1 H1 0.9400
C2 C3 1.392(6)
C2 H2 0.9400
C3 C4 1.422(6)
C3 H3 0.9400
C4 C5 1.399(7)
C4 H4 0.9400
C5 C6 1.414(6)
C5 H5 0.9400
C6 H6 0.9400
C7 C8 1.527(4)
C8 C9 1.533(4)
C8 H8 0.9900
C9 C10 1.521(4)
C9 H9A 0.9800
C9 H9B 0.9800
C10 C11 1.530(4)
C10 H10A 0.9800
C10 H10B 0.9800
C11 C12 1.517(4)
C11 H11A 0.9800
C11 H11B 0.9800
C12 H12A 0.9800
C12 H12B 0.9800
Sb1 F2 1.848(3)
Sb1 F5 1.850(2)
Sb1 F6 1.855(2)
Sb1 F1 1.857(2)
Sb1 F3 1.864(3)
Sb1 F4 1.879(2)
